data_7127563
loop_
_publ_author_name
'Nichols, Asa W.'
'Kuehner, Joseph S.'
'Huffman, Brittany L.'
'Miedaner, Peter R.'
'Dickie, Diane A.'
'Machan, Charles W.'

_publ_section_title
;
 Reduction of dioxygen to water by a Co(N<sub>2</sub>O<sub>2</sub>)
 complex with a 2,2'-bipyridine backbone.
;
_journal_issue 4
_journal_name_full 'Chemical communications (Cambridge, England)'
_journal_page_first 516
_journal_page_last 519
_journal_paper_doi 10.1039/d0cc06763f
_journal_volume 57
_journal_year 2021
_chemical_formula_sum 'C96 H112 Co2 F12 N8 O4 P2'
_chemical_formula_weight 1849.73
_chemical_name_common Co_tBudhbpy_py2_PF6
_space_group_crystal_system triclinic
_space_group_IT_number 2
_space_group_name_Hall '-P 1'
_space_group_name_H-M_alt 'P -1'
_atom_sites_solution_hydrogens geom
_atom_sites_solution_primary dual
_audit_update_record
;
2020-10-01 deposited with the CCDC.	2020-11-30 downloaded from the CCDC.
;
_cell_angle_alpha 101.081(3)
_cell_angle_beta 101.266(3)
_cell_angle_gamma 100.857(3)
_cell_formula_units_Z 2
_cell_length_a 14.1019(16)
_cell_length_b 19.733(2)
_cell_length_c 21.198(2)
_cell_measurement_reflns_used 9998
_cell_measurement_temperature 150.(2)
_cell_measurement_theta_max 23.1336
_cell_measurement_theta_min 2.3321
_cell_volume 5518.7(10)
_computing_cell_refinement 'SAINT V8.38A (Bruker AXS Inc., 2017)'
_computing_data_collection 'Bruker Instrument Service v2017.5.0.0'
_computing_data_reduction 'SAINT V8.38A (Bruker AXS Inc., 2017)'
_computing_molecular_graphics 'shelXle (C.B. Huebschle, rev 833)'
_computing_structure_refinement 'SHELXL-2016/6 (Sheldrick, 2016)'
_computing_structure_solution 'SHELXT 2014/5 (Sheldrick, 2014)'
_diffrn_ambient_temperature 150.(2)
_diffrn_detector_area_resol_mean 8.3333
_diffrn_measured_fraction_theta_full 0.996
_diffrn_measured_fraction_theta_max 0.996
_diffrn_measurement_device_type 'Bruker Kappa APEXII Duo'
_diffrn_measurement_method '\w scans'
_diffrn_radiation_monochromator graphite
_diffrn_radiation_type 'Mo K\a'
_diffrn_radiation_wavelength 0.71073
_diffrn_reflns_av_R_equivalents 0.1138
_diffrn_reflns_av_unetI/netI 0.1213
_diffrn_reflns_limit_h_max 14
_diffrn_reflns_limit_h_min -15
_diffrn_reflns_limit_k_max 21
_diffrn_reflns_limit_k_min -21
_diffrn_reflns_limit_l_max 23
_diffrn_reflns_limit_l_min -23
_diffrn_reflns_number 69328
_diffrn_reflns_theta_full 23.33
_diffrn_reflns_theta_max 23.33
_diffrn_reflns_theta_min 1.51
_diffrn_source 'fine-focus sealed tube'
_exptl_absorpt_coefficient_mu 0.396
_exptl_absorpt_correction_T_max 0.96
_exptl_absorpt_correction_T_min 0.86
_exptl_absorpt_correction_type multi-scan
_exptl_absorpt_process_details
;
SADABS-2016/2 - Bruker AXS area detector scaling and absorption correction
;
_exptl_crystal_colour red
_exptl_crystal_density_diffrn 1.113
_exptl_crystal_density_method 'not measured'
_exptl_crystal_description block
_exptl_crystal_F_000 1936
_exptl_crystal_size_max 0.262
_exptl_crystal_size_mid 0.135
_exptl_crystal_size_min 0.114
_refine_diff_density_max 0.390
_refine_diff_density_min -0.590
_refine_ls_extinction_method none
_refine_ls_goodness_of_fit_ref 0.962
_refine_ls_hydrogen_treatment constr
_refine_ls_matrix_type full
_refine_ls_number_parameters 1142
_refine_ls_number_reflns 15948
_refine_ls_number_restraints 30
_refine_ls_restrained_S_all 0.976
_refine_ls_R_factor_all 0.1465
_refine_ls_R_factor_gt 0.0607
_refine_ls_shift/su_max 0.001
_refine_ls_shift/su_mean 0.000
_refine_ls_structure_factor_coef Fsqd
_refine_ls_weighting_details 'w=1/[\s^2^(Fo^2^)+(0.1015P)^2^] where P=(Fo^2^+2Fc^2^)/3'
_refine_ls_weighting_scheme calc
_refine_ls_wR_factor_gt 0.1525
_refine_ls_wR_factor_ref 0.1928
_reflns_number_gt 8081
_reflns_number_total 15948
_reflns_threshold_expression 'I > 2\s(I)'
_cod_data_source_file d0cc06763f2.cif
_cod_data_source_block Complex1
_cod_depositor_comments
;
The following automatic conversions were performed:

data item '_exptl_absorpt_correction_type' value 'Multi-Scan' was
changed to 'multi-scan' in accordance with the
/home/data/users/saulius/crontab/automatic-downloads/rss-feeds/RSC/lib/dictionaries/cif_core.dic
dictionary named 'cif_core.dic' version 2.4.2 last updated on
2011-04-26.

Automatic conversion script
Id: cif_fix_values 7556 2019-12-06 15:28:31Z antanas 

 Adding full bibliography for 7127563.cif.
;
_cod_original_cell_volume 5518.7(11)
_cod_database_code 7127563

loop_
_space_group_symop_operation_xyz
'x, y, z'
'-x, -y, -z'

loop_
_atom_site_type_symbol
_atom_site_label
_atom_site_fract_x
_atom_site_fract_y
_atom_site_fract_z
_atom_site_U_iso_or_equiv
_atom_site_adp_type
_atom_site_calc_flag
_atom_site_refinement_flags_adp
_atom_site_refinement_flags_occupancy
_atom_site_refinement_flags_posn
_atom_site_occupancy
_atom_site_disorder_assembly
_atom_site_disorder_group
Co Co1 0.30997(5) 0.03462(4) 0.32887(4) 0.0337(2) Uani d . . . 1.0 . .
O O1 0.1946(3) -0.03275(18) 0.27782(16) 0.0350(9) Uani d . . . 1.0 . .
O O2 0.3315(2) 0.05311(19) 0.24911(16) 0.0338(9) Uani d . . . 1.0 . .
N N1 0.2943(3) 0.0135(2) 0.4097(2) 0.0314(11) Uani d . . . 1.0 . .
N N2 0.4302(3) 0.0997(2) 0.3806(2) 0.0336(11) Uani d . . . 1.0 . .
N N3 0.3825(3) -0.0409(2) 0.3157(2) 0.0354(11) Uani d . . . 1.0 . .
N N4 0.2320(3) 0.1053(2) 0.3395(2) 0.0309(11) Uani d . . . 1.0 . .
C C1 0.1179(4) -0.0620(3) 0.3000(3) 0.0350(14) Uani d . . . 1.0 . .
C C2 0.0295(4) -0.1022(3) 0.2518(3) 0.0435(16) Uani d . . . 1.0 . .
C C3 -0.0531(4) -0.1267(3) 0.2754(3) 0.0477(16) Uani d . . . 1.0 . .
H H3 -0.112811 -0.152283 0.243793 0.057 Uiso calc U . R 1.0 . .
C C4 -0.0540(4) -0.1160(3) 0.3428(3) 0.0392(15) Uani d . . . 1.0 . .
C C5 0.0336(4) -0.0822(3) 0.3873(3) 0.0360(14) Uani d . . . 1.0 . .
H H5 0.035935 -0.075716 0.433191 0.043 Uiso calc U . R 1.0 . .
C C6 0.1215(4) -0.0563(3) 0.3678(3) 0.0339(14) Uani d . . . 1.0 . .
C C7 0.0230(4) -0.1199(4) 0.1774(3) 0.0533(18) Uani d . . . 1.0 . .
C C8 0.0265(6) -0.0517(4) 0.1522(3) 0.084(3) Uani d . . . 1.0 . .
H H8A -0.024595 -0.028579 0.165539 0.126 Uiso calc U . R 1.0 . .
H H8B 0.014197 -0.063574 0.103845 0.126 Uiso calc U . R 1.0 . .
H H8C 0.092212 -0.019354 0.171315 0.126 Uiso calc U . R 1.0 . .
C C9 0.1106(5) -0.1519(4) 0.1621(3) 0.067(2) Uani d . . . 1.0 . .
H H9A 0.173538 -0.120543 0.189453 0.1 Uiso calc U . R 1.0 . .
H H9B 0.11019 -0.156425 0.115194 0.1 Uiso calc U . R 1.0 . .
H H9C 0.103445 -0.198799 0.172018 0.1 Uiso calc U . R 1.0 . .
C C10 -0.0729(6) -0.1746(5) 0.1377(3) 0.119(4) Uani d . . . 1.0 . .
H H10A -0.075883 -0.218748 0.152624 0.179 Uiso calc U . R 1.0 . .
H H10B -0.073393 -0.184037 0.090488 0.179 Uiso calc U . R 1.0 . .
H H10C -0.130605 -0.15576 0.144558 0.179 Uiso calc U . R 1.0 . .
C C11 -0.1506(4) -0.1432(3) 0.3632(3) 0.0461(16) Uani d . . . 1.0 . .
C C12 -0.1839(5) -0.2241(3) 0.3382(3) 0.063(2) Uani d . . . 1.0 . .
H H12A -0.193541 -0.237001 0.290015 0.095 Uiso calc U . R 1.0 . .
H H12B -0.246677 -0.241146 0.349784 0.095 Uiso calc U . R 1.0 . .
H H12C -0.132938 -0.245888 0.358908 0.095 Uiso calc U . R 1.0 . .
C C13 -0.2304(4) -0.1097(4) 0.3343(3) 0.068(2) Uani d . . . 1.0 . .
H H13A -0.208296 -0.057916 0.34973 0.102 Uiso calc U . R 1.0 . .
H H13B -0.291101 -0.126285 0.348278 0.102 Uiso calc U . R 1.0 . .
H H13C -0.243899 -0.123045 0.285818 0.102 Uiso calc U . R 1.0 . .
C C14 -0.1362(4) -0.1255(3) 0.4387(3) 0.0525(17) Uani d . . . 1.0 . .
H H14A -0.084128 -0.146847 0.458662 0.079 Uiso calc U . R 1.0 . .
H H14B -0.198733 -0.144535 0.449659 0.079 Uiso calc U . R 1.0 . .
H H14C -0.116736 -0.073838 0.45598 0.079 Uiso calc U . R 1.0 . .
C C15 0.2127(4) -0.0289(3) 0.4198(3) 0.0329(14) Uani d . . . 1.0 . .
C C16 0.2213(4) -0.0462(3) 0.4820(3) 0.0400(15) Uani d . . . 1.0 . .
H H16 0.167519 -0.078324 0.48931 0.048 Uiso calc U . R 1.0 . .
C C17 0.3050(4) -0.0178(3) 0.5318(3) 0.0423(15) Uani d . . . 1.0 . .
H H17 0.308852 -0.02964 0.573395 0.051 Uiso calc U . R 1.0 . .
C C18 0.3840(4) 0.0281(3) 0.5217(3) 0.0408(15) Uani d . . . 1.0 . .
H H18 0.441968 0.049571 0.556326 0.049 Uiso calc U . R 1.0 . .
C C19 0.3764(4) 0.0419(3) 0.4604(3) 0.0337(14) Uani d . . . 1.0 . .
C C20 0.4552(4) 0.0913(3) 0.4439(3) 0.0359(14) Uani d . . . 1.0 . .
C C21 0.5428(4) 0.1283(3) 0.4880(3) 0.0426(15) Uani d . . . 1.0 . .
H H21 0.557576 0.12233 0.532013 0.051 Uiso calc U . R 1.0 . .
C C22 0.6093(4) 0.1746(3) 0.4667(3) 0.0461(16) Uani d . . . 1.0 . .
H H22 0.671652 0.199795 0.495472 0.055 Uiso calc U . R 1.0 . .
C C23 0.5842(4) 0.1835(3) 0.4043(3) 0.0392(15) Uani d . . . 1.0 . .
H H23 0.62959 0.215876 0.39018 0.047 Uiso calc U . R 1.0 . .
C C24 0.4937(4) 0.1466(3) 0.3600(3) 0.0347(14) Uani d . . . 1.0 . .
C C25 0.4695(4) 0.1551(3) 0.2918(3) 0.0370(14) Uani d . . . 1.0 . .
C C26 0.5274(4) 0.2160(3) 0.2776(3) 0.0407(15) Uani d . . . 1.0 . .
H H26 0.571583 0.251584 0.313296 0.049 Uiso calc U . R 1.0 . .
C C27 0.5212(4) 0.2245(3) 0.2144(3) 0.0474(16) Uani d . . . 1.0 . .
C C28 0.4577(4) 0.1699(3) 0.1641(3) 0.0501(17) Uani d . . . 1.0 . .
H H28 0.455683 0.173892 0.11992 0.06 Uiso calc U . R 1.0 . .
C C29 0.3969(4) 0.1100(3) 0.1725(3) 0.0414(15) Uani d . . . 1.0 . .
C C30 0.3974(4) 0.1055(3) 0.2394(3) 0.0354(14) Uani d . . . 1.0 . .
C C31 0.3336(4) 0.0520(3) 0.1141(3) 0.0475(16) Uani d . . . 1.0 . .
C C32 0.3497(6) -0.0206(3) 0.1218(3) 0.073(2) Uani d . . . 1.0 . .
H H32A 0.420409 -0.020358 0.126941 0.109 Uiso calc U . R 1.0 . .
H H32B 0.310496 -0.057135 0.082425 0.109 Uiso calc U . R 1.0 . .
H H32C 0.328687 -0.031064 0.161037 0.109 Uiso calc U . R 1.0 . .
C C33 0.2245(5) 0.0534(4) 0.1067(3) 0.081(2) Uani d . . . 1.0 . .
H H33A 0.203086 0.042694 0.14571 0.121 Uiso calc U . R 1.0 . .
H H33B 0.18433 0.017799 0.066963 0.121 Uiso calc U . R 1.0 . .
H H33C 0.215858 0.100634 0.10264 0.121 Uiso calc U . R 1.0 . .
C C34 0.3615(6) 0.0607(4) 0.0476(3) 0.087(3) Uani d . . . 1.0 . .
H H34A 0.345734 0.104184 0.037113 0.131 Uiso calc U . R 1.0 . .
H H34B 0.323312 0.019655 0.011795 0.131 Uiso calc U . R 1.0 . .
H H34C 0.432726 0.06366 0.052186 0.131 Uiso calc U . R 1.0 . .
C C35 0.5797(5) 0.2902(4) 0.1977(4) 0.068(2) Uani d . . . 1.0 . .
C C36 0.5096(6) 0.3230(4) 0.1569(4) 0.103(3) Uani d . . . 1.0 . .
H H36A 0.46829 0.286754 0.117902 0.155 Uiso calc U . R 1.0 . .
H H36B 0.547906 0.361529 0.142586 0.155 Uiso calc U . R 1.0 . .
H H36C 0.466842 0.341959 0.183563 0.155 Uiso calc U . R 1.0 . .
C C37 0.6499(6) 0.2633(4) 0.1522(4) 0.099(3) Uani d . . . 1.0 . .
H H37A 0.7037 0.248584 0.179015 0.148 Uiso calc U . R 1.0 . .
H H37B 0.678304 0.301873 0.133514 0.148 Uiso calc U . R 1.0 . .
H H37C 0.61064 0.222813 0.116158 0.148 Uiso calc U . R 1.0 . .
C C38 0.6458(6) 0.3423(4) 0.2580(4) 0.100(3) Uani d . . . 1.0 . .
H H38A 0.605022 0.362329 0.285759 0.15 Uiso calc U . R 1.0 . .
H H38B 0.686638 0.380598 0.244838 0.15 Uiso calc U . R 1.0 . .
H H38C 0.689103 0.318258 0.283103 0.15 Uiso calc U . R 1.0 . .
C C39 0.4692(4) -0.0310(3) 0.2974(3) 0.0416(15) Uani d . . . 1.0 . .
H H39 0.495948 0.014098 0.290348 0.05 Uiso calc U . R 1.0 . .
C C40 0.5213(4) -0.0835(4) 0.2883(3) 0.0473(16) Uani d . . . 1.0 . .
H H40 0.582582 -0.073769 0.275723 0.057 Uiso calc U . R 1.0 . .
C C41 0.4845(4) -0.1498(4) 0.2974(3) 0.0499(17) Uani d . . . 1.0 . .
H H41 0.519412 -0.186348 0.291451 0.06 Uiso calc U . R 1.0 . .
C C42 0.3951(5) -0.1612(3) 0.3155(3) 0.0509(17) Uani d . . . 1.0 . .
H H42 0.367557 -0.205961 0.322742 0.061 Uiso calc U . R 1.0 . .
C C43 0.3453(4) -0.1062(3) 0.3230(3) 0.0435(15) Uani d . . . 1.0 . .
H H43 0.282509 -0.115344 0.333735 0.052 Uiso calc U . R 1.0 . .
C C44 0.2317(4) 0.1449(3) 0.3979(3) 0.0392(15) Uani d . . . 1.0 . .
H H44 0.279451 0.143724 0.435878 0.047 Uiso calc U . R 1.0 . .
C C45 0.1657(4) 0.1876(3) 0.4064(3) 0.0457(16) Uani d . . . 1.0 . .
H H45 0.166752 0.213901 0.449166 0.055 Uiso calc U . R 1.0 . .
C C46 0.0987(4) 0.1909(3) 0.3515(3) 0.0494(17) Uani d . . . 1.0 . .
H H46 0.052354 0.219752 0.355642 0.059 Uiso calc U . R 1.0 . .
C C47 0.0992(4) 0.1522(3) 0.2904(3) 0.0448(16) Uani d . . . 1.0 . .
H H47 0.053676 0.154241 0.251768 0.054 Uiso calc U . R 1.0 . .
C C48 0.1667(4) 0.1105(3) 0.2862(3) 0.0389(15) Uani d . . . 1.0 . .
H H48 0.167254 0.084174 0.24375 0.047 Uiso calc U . R 1.0 . .
Co Co2 0.89577(5) 0.60128(4) 0.76493(4) 0.0342(2) Uani d . . . 1.0 . .
O O3 0.9689(3) 0.68976(19) 0.81702(17) 0.0370(9) Uani d . . . 1.0 . .
O O4 0.8290(3) 0.59820(19) 0.83234(16) 0.0366(9) Uani d . . . 1.0 . .
N N5 0.9698(3) 0.6013(2) 0.6992(2) 0.0306(11) Uani d . . . 1.0 . .
N N6 0.8220(3) 0.5110(2) 0.7131(2) 0.0346(11) Uani d . . . 1.0 . .
N N7 0.9914(3) 0.5573(2) 0.8141(2) 0.0386(12) Uani d . . . 1.0 . .
N N8 0.8000(3) 0.6456(2) 0.7187(2) 0.0337(11) Uani d . . . 1.0 . .
C C01S 0.6918(4) 0.7249(3) 0.7261(3) 0.0436(16) Uani d . . . 1.0 . .
H H01S 0.666486 0.757907 0.753005 0.052 Uiso calc U . R 1.0 . .
C C02B 1.0245(5) 0.4733(4) 0.8784(3) 0.0600(19) Uani d . . . 1.0 . .
H H02B 1.000211 0.435141 0.896705 0.072 Uiso calc U . R 1.0 . .
C C02L 0.6962(5) 0.6601(3) 0.6213(3) 0.0524(17) Uani d . . . 1.0 . .
H H02L 0.674959 0.647872 0.574323 0.063 Uiso calc U . R 1.0 . .
C C02N 1.0903(4) 0.5831(3) 0.8254(3) 0.0484(16) Uani d . . . 1.0 . .
H H02N 1.113645 0.62159 0.807151 0.058 Uiso calc U . R 1.0 . .
C C02R 0.9602(5) 0.5026(3) 0.8402(3) 0.0505(17) Uani d . . . 1.0 . .
H H02R 0.890685 0.483347 0.83202 0.061 Uiso calc U . R 1.0 . .
C C02S 1.1586(5) 0.5560(4) 0.8620(3) 0.064(2) Uani d . . . 1.0 . .
H H02S 1.22785 0.575028 0.868626 0.076 Uiso calc U . R 1.0 . .
C C02U 1.1251(5) 0.5011(4) 0.8891(3) 0.065(2) Uani d . . . 1.0 . .
H H02U 1.171385 0.482175 0.915224 0.078 Uiso calc U . R 1.0 . .
C C02V 0.6575(5) 0.7084(3) 0.6586(3) 0.0485(17) Uani d . . . 1.0 . .
H H02V 0.608459 0.729561 0.638141 0.058 Uiso calc U . R 1.0 . .
C C017 0.7659(4) 0.6300(3) 0.6530(3) 0.0409(15) Uani d . . . 1.0 . .
H H017 0.79133 0.596379 0.62678 0.049 Uiso calc U . R 1.0 . .
C C020 0.7631(4) 0.6937(3) 0.7550(3) 0.0394(15) Uani d . . . 1.0 . .
H H020 0.787041 0.706462 0.801822 0.047 Uiso calc U . R 1.0 . .
C C49 1.0380(4) 0.7357(3) 0.8026(3) 0.0349(14) Uani d . . . 1.0 . .
C C50 1.0854(4) 0.8007(3) 0.8516(3) 0.0360(14) Uani d . . . 1.0 . .
C C51 1.1475(4) 0.8528(3) 0.8348(3) 0.0386(15) Uani d . . . 1.0 . .
H H51 1.177376 0.895863 0.867487 0.046 Uiso calc U . R 1.0 . .
C C52 1.1701(4) 0.8470(3) 0.7729(3) 0.0338(14) Uani d . . . 1.0 . .
C C53 1.1320(4) 0.7826(3) 0.7283(3) 0.0376(15) Uani d . . . 1.0 . .
H H53 1.148677 0.776092 0.686621 0.045 Uiso calc U . R 1.0 . .
C C54 1.0683(4) 0.7251(3) 0.7423(2) 0.0302(13) Uani d . . . 1.0 . .
C C55 1.0637(5) 0.8142(3) 0.9207(3) 0.0507(17) Uani d . . . 1.0 . .
C C56 1.0698(5) 0.7507(4) 0.9526(3) 0.069(2) Uani d . . . 1.0 . .
H H56A 1.01525 0.710041 0.927702 0.103 Uiso calc U . R 1.0 . .
H H56B 1.064431 0.763711 0.998511 0.103 Uiso calc U . R 1.0 . .
H H56C 1.133562 0.738099 0.951703 0.103 Uiso calc U . R 1.0 . .
C C57 0.9606(5) 0.8303(4) 0.9142(3) 0.072(2) Uani d . . . 1.0 . .
H H57A 0.96224 0.875947 0.902158 0.108 Uiso calc U . R 1.0 . .
H H57B 0.941619 0.83249 0.956458 0.108 Uiso calc U . R 1.0 . .
H H57C 0.911912 0.792627 0.879669 0.108 Uiso calc U . R 1.0 . .
C C58 1.1390(6) 0.8790(4) 0.9692(3) 0.078(2) Uani d . . . 1.0 . .
H H58A 1.206625 0.872635 0.971125 0.118 Uiso calc U . R 1.0 . .
H H58B 1.125897 0.883644 1.013353 0.118 Uiso calc U . R 1.0 . .
H H58C 1.132195 0.922085 0.95384 0.118 Uiso calc U . R 1.0 . .
C C59 1.2346(4) 0.9110(3) 0.7587(3) 0.0444(16) Uani d . . . 1.0 . .
C C60 1.1886(5) 0.9755(3) 0.7714(4) 0.070(2) Uani d . . . 1.0 . .
H H60A 1.123405 0.96552 0.740495 0.105 Uiso calc U . R 1.0 . .
H H60B 1.232326 1.017102 0.764905 0.105 Uiso calc U . R 1.0 . .
H H60C 1.180726 0.984887 0.816973 0.105 Uiso calc U . R 1.0 . .
C C61 1.3389(4) 0.9312(4) 0.8078(3) 0.066(2) Uani d . . . 1.0 . .
H H61A 1.331254 0.942017 0.853363 0.098 Uiso calc U . R 1.0 . .
H H61B 1.380026 0.972999 0.799604 0.098 Uiso calc U . R 1.0 . .
H H61C 1.371022 0.891338 0.801307 0.098 Uiso calc U . R 1.0 . .
C C62 1.2508(5) 0.8971(3) 0.6893(3) 0.064(2) Uani d . . . 1.0 . .
H H62A 1.278763 0.855226 0.681488 0.096 Uiso calc U . R 1.0 . .
H H62B 1.297104 0.938419 0.684357 0.096 Uiso calc U . R 1.0 . .
H H62C 1.18717 0.888614 0.657051 0.096 Uiso calc U . R 1.0 . .
C C63 1.0428(4) 0.6550(3) 0.6957(3) 0.0320(14) Uani d . . . 1.0 . .
C C64 1.0960(4) 0.6404(3) 0.6467(3) 0.0395(15) Uani d . . . 1.0 . .
H H64 1.146484 0.677402 0.642468 0.047 Uiso calc U . R 1.0 . .
C C65 1.0771(4) 0.5750(3) 0.6055(3) 0.0451(16) Uani d . . . 1.0 . .
H H65 1.115879 0.566221 0.574244 0.054 Uiso calc U . R 1.0 . .
C C66 1.0015(4) 0.5213(3) 0.6092(3) 0.0419(15) Uani d . . . 1.0 . .
H H66 0.98568 0.475502 0.580184 0.05 Uiso calc U . R 1.0 . .
C C67 0.9502(4) 0.5369(3) 0.6566(3) 0.0334(14) Uani d . . . 1.0 . .
C C68 0.8636(4) 0.4852(3) 0.6629(3) 0.0378(14) Uani d . . . 1.0 . .
C C69 0.8245(4) 0.4204(3) 0.6207(3) 0.0468(16) Uani d . . . 1.0 . .
H H69 0.855283 0.403685 0.586647 0.056 Uiso calc U . R 1.0 . .
C C70 0.7384(5) 0.3792(3) 0.6285(3) 0.062(2) Uani d . . . 1.0 . .
H H70 0.708908 0.333745 0.599534 0.074 Uiso calc U . R 1.0 . .
C C71 0.6957(5) 0.4048(3) 0.6788(3) 0.0523(17) Uani d . . . 1.0 . .
H H71 0.63775 0.375969 0.684902 0.063 Uiso calc U . R 1.0 . .
C C72 0.7364(4) 0.4724(3) 0.7210(3) 0.0374(14) Uani d . . . 1.0 . .
C C73 0.6910(4) 0.4990(3) 0.7746(3) 0.0360(14) Uani d . . . 1.0 . .
C C74 0.5929(4) 0.4624(3) 0.7725(3) 0.0468(16) Uani d . . . 1.0 . .
H H74 0.556665 0.426977 0.733828 0.056 Uiso calc U . R 1.0 . .
C C75 0.5489(4) 0.4762(3) 0.8240(3) 0.0472(16) Uani d . . . 1.0 . .
C C76 0.6069(5) 0.5274(3) 0.8806(3) 0.0488(17) Uani d . . . 1.0 . .
H H76 0.579246 0.535278 0.918081 0.059 Uiso calc U . R 1.0 . .
C C77 0.7002(4) 0.5667(3) 0.8859(3) 0.0404(15) Uani d . . . 1.0 . .
C C78 0.7418(4) 0.5550(3) 0.8287(3) 0.0361(14) Uani d . . . 1.0 . .
C C79 0.7603(5) 0.6195(4) 0.9507(3) 0.0513(17) Uani d . . . 1.0 . .
C C80 0.8606(5) 0.6020(4) 0.9747(3) 0.064(2) Uani d . . . 1.0 . .
H H80A 0.849765 0.551913 0.976327 0.096 Uiso calc U . R 1.0 . .
H H80B 0.893336 0.631968 1.019096 0.096 Uiso calc U . R 1.0 . .
H H80C 0.902728 0.611063 0.944173 0.096 Uiso calc U . R 1.0 . .
C C81 0.7772(5) 0.6963(3) 0.9415(3) 0.0614(19) Uani d . . . 1.0 . .
H H81A 0.814516 0.700453 0.907412 0.092 Uiso calc U . R 1.0 . .
H H81B 0.815037 0.729338 0.98341 0.092 Uiso calc U . R 1.0 . .
H H81C 0.712811 0.70779 0.927798 0.092 Uiso calc U . R 1.0 . .
C C82 0.7047(5) 0.6181(4) 1.0070(3) 0.082(2) Uani d . . . 1.0 . .
H H82A 0.645881 0.637443 0.99689 0.123 Uiso calc U . R 1.0 . .
H H82B 0.749064 0.646998 1.048986 0.123 Uiso calc U . R 1.0 . .
H H82C 0.684037 0.56907 1.010795 0.123 Uiso calc U . R 1.0 . .
C C83 0.4427(5) 0.4351(3) 0.8194(3) 0.065(2) Uani d . . D 1.0 . .
C C84 0.3727(7) 0.4417(6) 0.7503(5) 0.081(2) Uani d . P D 0.655(6) A 1
H H84A 0.400502 0.424572 0.713021 0.121 Uiso calc U P R 0.655(6) A 1
H H84B 0.37054 0.491541 0.75294 0.121 Uiso calc U P R 0.655(6) A 1
H H84C 0.305175 0.413044 0.743602 0.121 Uiso calc U P R 0.655(6) A 1
C C85 0.4321(8) 0.3575(5) 0.8083(6) 0.081(2) Uani d . P D 0.655(6) A 1
H H85A 0.361452 0.333665 0.797575 0.121 Uiso calc U P R 0.655(6) A 1
H H85B 0.466812 0.346511 0.848427 0.121 Uiso calc U P R 0.655(6) A 1
H H85C 0.46107 0.340984 0.7714 0.121 Uiso calc U P R 0.655(6) A 1
C C86 0.3957(9) 0.4686(6) 0.8700(5) 0.081(2) Uani d . P D 0.655(6) A 1
H H86A 0.400046 0.518533 0.868908 0.121 Uiso calc U P R 0.655(6) A 1
H H86B 0.430339 0.465924 0.913962 0.121 Uiso calc U P R 0.655(6) A 1
H H86C 0.325696 0.443599 0.860645 0.121 Uiso calc U P R 0.655(6) A 1
P P1 0.43294(12) 0.27520(9) 0.56671(9) 0.0507(5) Uani d . . . 1.0 . .
F F1 0.3896(2) 0.19241(17) 0.55732(17) 0.0588(10) Uani d . . . 1.0 . .
F F2 0.4771(3) 0.35769(19) 0.5769(2) 0.0870(13) Uani d . . . 1.0 . .
F F3 0.5433(2) 0.26414(17) 0.58366(17) 0.0569(10) Uani d . . . 1.0 . .
F F4 0.4327(3) 0.2619(2) 0.49041(17) 0.0703(11) Uani d . . . 1.0 . .
F F5 0.3221(3) 0.2853(2) 0.5498(2) 0.0798(12) Uani d . . . 1.0 . .
F F6 0.4345(3) 0.2883(2) 0.64335(18) 0.0774(12) Uani d . . . 1.0 . .
P P2 1.08925(13) 0.73820(9) 0.50381(8) 0.0507(5) Uani d . . . 1.0 . .
F F7 0.9961(3) 0.7353(3) 0.4484(2) 0.1127(18) Uani d . . . 1.0 . .
F F8 1.1827(3) 0.7410(2) 0.56020(19) 0.0895(14) Uani d . . . 1.0 . .
F F9 1.1117(5) 0.8210(2) 0.5230(3) 0.144(2) Uani d . . . 1.0 . .
F F10 1.0217(3) 0.73294(19) 0.55557(17) 0.0657(10) Uani d . . . 1.0 . .
F F11 1.0679(3) 0.65450(19) 0.4852(2) 0.0802(13) Uani d . . . 1.0 . .
F F12 1.1582(3) 0.7421(2) 0.45206(17) 0.0754(12) Uani d . . . 1.0 . .
C C85A 0.4600(14) 0.3953(10) 0.8768(8) 0.081(2) Uani d . P D 0.345(6) A 2
H H85D 0.400264 0.358212 0.871953 0.121 Uiso calc U P R 0.345(6) A 2
H H85E 0.473661 0.429315 0.919659 0.121 Uiso calc U P R 0.345(6) A 2
H H85F 0.516698 0.373672 0.874588 0.121 Uiso calc U P R 0.345(6) A 2
C C84A 0.3916(14) 0.3800(10) 0.7590(8) 0.081(2) Uani d . P D 0.345(6) A 2
H H84D 0.433674 0.346847 0.750088 0.121 Uiso calc U P R 0.345(6) A 2
H H84E 0.378171 0.402203 0.721613 0.121 Uiso calc U P R 0.345(6) A 2
H H84F 0.328619 0.354269 0.764919 0.121 Uiso calc U P R 0.345(6) A 2
C C86A 0.3783(16) 0.4843(10) 0.8413(10) 0.081(2) Uani d . P D 0.345(6) A 2
H H86D 0.367366 0.514127 0.809801 0.121 Uiso calc U P R 0.345(6) A 2
H H86E 0.411791 0.514591 0.885408 0.121 Uiso calc U P R 0.345(6) A 2
H H86F 0.314133 0.455988 0.842863 0.121 Uiso calc U P R 0.345(6) A 2

loop_
_atom_site_aniso_label
_atom_site_aniso_U_11
_atom_site_aniso_U_22
_atom_site_aniso_U_33
_atom_site_aniso_U_12
_atom_site_aniso_U_13
_atom_site_aniso_U_23
Co1 0.0285(4) 0.0421(5) 0.0295(5) 0.0100(4) 0.0046(3) 0.0069(4)
O1 0.032(2) 0.044(2) 0.027(2) 0.0065(19) 0.0053(18) 0.0074(18)
O2 0.028(2) 0.044(2) 0.026(2) 0.0043(19) 0.0044(17) 0.0057(18)
N1 0.026(2) 0.041(3) 0.026(3) 0.010(2) 0.004(2) 0.006(2)
N2 0.035(3) 0.034(3) 0.030(3) 0.011(2) 0.001(2) 0.006(2)
N3 0.036(3) 0.040(3) 0.030(3) 0.008(2) 0.012(2) 0.004(2)
N4 0.028(2) 0.041(3) 0.022(3) 0.009(2) 0.005(2) 0.003(2)
C1 0.030(3) 0.047(4) 0.031(4) 0.011(3) 0.011(3) 0.012(3)
C2 0.031(3) 0.062(4) 0.033(4) 0.001(3) 0.010(3) 0.006(3)
C3 0.027(3) 0.062(4) 0.047(4) -0.002(3) 0.005(3) 0.013(3)
C4 0.033(3) 0.050(4) 0.037(4) 0.012(3) 0.012(3) 0.013(3)
C5 0.033(3) 0.050(4) 0.030(3) 0.013(3) 0.013(3) 0.012(3)
C6 0.037(3) 0.036(3) 0.025(3) 0.010(3) 0.001(3) 0.002(3)
C7 0.038(4) 0.076(5) 0.032(4) -0.002(4) 0.005(3) 0.001(4)
C8 0.107(7) 0.124(7) 0.045(5) 0.062(6) 0.024(4) 0.035(5)
C9 0.081(5) 0.077(5) 0.040(4) 0.022(4) 0.019(4) -0.001(4)
C10 0.084(6) 0.193(10) 0.021(4) -0.056(6) 0.002(4) -0.016(5)
C11 0.028(3) 0.069(5) 0.048(4) 0.014(3) 0.012(3) 0.023(4)
C12 0.048(4) 0.072(5) 0.065(5) -0.002(4) 0.018(4) 0.013(4)
C13 0.041(4) 0.112(6) 0.073(5) 0.032(4) 0.021(4) 0.049(5)
C14 0.042(4) 0.070(5) 0.052(4) 0.009(3) 0.020(3) 0.025(4)
C15 0.034(3) 0.039(4) 0.022(3) 0.011(3) 0.004(3) 0.000(3)
C16 0.042(4) 0.047(4) 0.038(4) 0.018(3) 0.014(3) 0.014(3)
C17 0.049(4) 0.057(4) 0.025(3) 0.021(3) 0.008(3) 0.013(3)
C18 0.035(3) 0.051(4) 0.031(4) 0.011(3) -0.001(3) 0.006(3)
C19 0.028(3) 0.043(4) 0.029(4) 0.016(3) 0.003(3) 0.002(3)
C20 0.036(3) 0.039(4) 0.033(4) 0.016(3) 0.006(3) 0.003(3)
C21 0.040(4) 0.052(4) 0.028(3) 0.010(3) 0.000(3) -0.001(3)
C22 0.032(3) 0.060(4) 0.039(4) 0.004(3) 0.003(3) 0.004(3)
C23 0.028(3) 0.042(4) 0.043(4) 0.003(3) 0.007(3) 0.005(3)
C24 0.030(3) 0.036(4) 0.041(4) 0.015(3) 0.009(3) 0.010(3)
C25 0.028(3) 0.034(4) 0.047(4) 0.008(3) 0.007(3) 0.008(3)
C26 0.032(3) 0.042(4) 0.044(4) 0.011(3) 0.002(3) 0.008(3)
C27 0.040(4) 0.044(4) 0.060(5) 0.006(3) 0.004(3) 0.027(4)
C28 0.044(4) 0.055(4) 0.053(4) 0.007(3) 0.010(3) 0.021(4)
C29 0.034(3) 0.050(4) 0.039(4) 0.006(3) 0.006(3) 0.013(3)
C30 0.025(3) 0.042(4) 0.038(4) 0.011(3) 0.009(3) 0.002(3)
C31 0.043(4) 0.064(5) 0.034(4) 0.002(3) 0.010(3) 0.016(3)
C32 0.098(6) 0.058(5) 0.049(5) 0.009(4) 0.008(4) 0.003(4)
C33 0.051(4) 0.114(7) 0.055(5) 0.015(4) -0.004(4) -0.011(4)
C34 0.106(6) 0.094(6) 0.039(4) -0.022(5) 0.019(4) 0.005(4)
C35 0.056(4) 0.058(5) 0.085(6) -0.006(4) 0.001(4) 0.041(4)
C36 0.067(5) 0.086(6) 0.162(9) 0.013(5) -0.007(5) 0.081(6)
C37 0.071(6) 0.110(7) 0.141(8) 0.016(5) 0.050(6) 0.070(6)
C38 0.094(6) 0.074(6) 0.105(7) -0.031(5) -0.012(5) 0.046(5)
C39 0.035(4) 0.051(4) 0.037(4) 0.012(3) 0.006(3) 0.005(3)
C40 0.036(4) 0.060(5) 0.046(4) 0.015(4) 0.012(3) 0.005(3)
C41 0.035(4) 0.066(5) 0.049(4) 0.023(4) 0.009(3) 0.004(4)
C42 0.055(4) 0.046(4) 0.050(4) 0.017(4) 0.006(3) 0.009(3)
C43 0.042(4) 0.049(4) 0.039(4) 0.015(3) 0.004(3) 0.010(3)
C44 0.034(3) 0.049(4) 0.034(4) 0.017(3) 0.003(3) 0.009(3)
C45 0.052(4) 0.057(4) 0.035(4) 0.028(4) 0.012(3) 0.010(3)
C46 0.050(4) 0.067(5) 0.046(4) 0.038(4) 0.016(3) 0.020(4)
C47 0.037(4) 0.066(4) 0.035(4) 0.023(3) 0.001(3) 0.015(3)
C48 0.031(3) 0.054(4) 0.027(3) 0.009(3) 0.000(3) 0.006(3)
Co2 0.0302(4) 0.0424(5) 0.0306(5) 0.0097(4) 0.0072(4) 0.0094(4)
O3 0.032(2) 0.043(2) 0.034(2) 0.0018(19) 0.0110(18) 0.0097(19)
O4 0.032(2) 0.051(3) 0.027(2) 0.007(2) 0.0130(18) 0.0078(19)
N5 0.029(3) 0.037(3) 0.023(3) 0.004(2) 0.007(2) 0.002(2)
N6 0.029(3) 0.041(3) 0.034(3) 0.008(2) 0.009(2) 0.007(2)
N7 0.026(3) 0.049(3) 0.044(3) 0.012(2) 0.009(2) 0.017(3)
N8 0.027(3) 0.044(3) 0.028(3) 0.008(2) 0.007(2) 0.005(2)
C01S 0.042(4) 0.052(4) 0.045(4) 0.028(3) 0.011(3) 0.013(3)
C02B 0.052(4) 0.077(5) 0.073(5) 0.026(4) 0.022(4) 0.052(4)
C02L 0.053(4) 0.067(5) 0.037(4) 0.027(4) 0.000(3) 0.007(3)
C02N 0.043(4) 0.061(4) 0.047(4) 0.019(3) 0.005(3) 0.024(3)
C02R 0.050(4) 0.054(4) 0.054(4) 0.012(3) 0.016(3) 0.024(4)
C02S 0.048(4) 0.081(5) 0.070(5) 0.015(4) 0.012(4) 0.042(4)
C02U 0.057(5) 0.086(6) 0.069(5) 0.035(4) 0.013(4) 0.041(4)
C02V 0.054(4) 0.062(4) 0.035(4) 0.028(4) 0.005(3) 0.015(3)
C017 0.039(3) 0.047(4) 0.041(4) 0.019(3) 0.013(3) 0.009(3)
C020 0.037(3) 0.047(4) 0.030(3) 0.007(3) 0.006(3) 0.004(3)
C49 0.031(3) 0.040(4) 0.030(3) 0.010(3) -0.002(3) 0.007(3)
C50 0.035(3) 0.040(4) 0.028(3) 0.005(3) 0.002(3) 0.005(3)
C51 0.038(3) 0.040(4) 0.031(4) 0.006(3) 0.000(3) 0.004(3)
C52 0.035(3) 0.037(4) 0.029(3) 0.011(3) 0.004(3) 0.006(3)
C53 0.033(3) 0.048(4) 0.038(4) 0.015(3) 0.012(3) 0.018(3)
C54 0.032(3) 0.038(4) 0.022(3) 0.012(3) 0.006(3) 0.009(3)
C55 0.057(4) 0.054(4) 0.029(4) -0.005(3) 0.010(3) -0.001(3)
C56 0.089(5) 0.074(5) 0.029(4) -0.004(4) 0.004(4) 0.014(4)
C57 0.079(5) 0.086(6) 0.054(5) 0.016(4) 0.043(4) 0.002(4)
C58 0.103(6) 0.077(5) 0.030(4) -0.014(5) 0.012(4) -0.007(4)
C59 0.045(4) 0.037(4) 0.053(4) 0.006(3) 0.020(3) 0.009(3)
C60 0.080(5) 0.052(5) 0.095(6) 0.024(4) 0.037(5) 0.031(4)
C61 0.045(4) 0.065(5) 0.080(5) -0.002(4) 0.016(4) 0.013(4)
C62 0.077(5) 0.056(5) 0.058(5) -0.003(4) 0.034(4) 0.011(4)
C63 0.030(3) 0.043(4) 0.027(3) 0.018(3) 0.008(3) 0.010(3)
C64 0.036(3) 0.040(4) 0.042(4) 0.006(3) 0.009(3) 0.011(3)
C65 0.046(4) 0.041(4) 0.048(4) 0.011(3) 0.018(3) 0.001(3)
C66 0.047(4) 0.038(4) 0.038(4) 0.006(3) 0.014(3) 0.004(3)
C67 0.036(3) 0.036(4) 0.027(3) 0.010(3) 0.008(3) 0.004(3)
C68 0.033(3) 0.040(4) 0.034(4) 0.006(3) 0.004(3) 0.001(3)
C69 0.035(3) 0.054(4) 0.046(4) 0.006(3) 0.016(3) -0.001(3)
C70 0.053(4) 0.049(4) 0.075(5) -0.002(4) 0.034(4) -0.007(4)
C71 0.047(4) 0.052(4) 0.050(4) -0.003(3) 0.017(3) 0.002(3)
C72 0.040(4) 0.036(4) 0.035(4) 0.007(3) 0.008(3) 0.010(3)
C73 0.039(3) 0.040(4) 0.032(4) 0.011(3) 0.011(3) 0.011(3)
C74 0.034(3) 0.046(4) 0.056(4) 0.000(3) 0.012(3) 0.011(3)
C75 0.043(4) 0.042(4) 0.062(5) 0.004(3) 0.030(4) 0.012(4)
C76 0.056(4) 0.054(4) 0.048(4) 0.018(4) 0.030(4) 0.017(4)
C77 0.047(4) 0.041(4) 0.039(4) 0.014(3) 0.016(3) 0.012(3)
C78 0.032(3) 0.048(4) 0.035(4) 0.015(3) 0.008(3) 0.019(3)
C79 0.051(4) 0.076(5) 0.030(4) 0.008(4) 0.020(3) 0.016(3)
C80 0.059(4) 0.092(6) 0.042(4) 0.017(4) 0.009(3) 0.022(4)
C81 0.066(5) 0.058(5) 0.053(4) 0.008(4) 0.017(4) 0.002(4)
C82 0.078(5) 0.123(7) 0.043(4) 0.003(5) 0.029(4) 0.020(4)
C83 0.047(4) 0.058(5) 0.099(6) 0.008(4) 0.047(4) 0.015(4)
C84 0.050(4) 0.084(5) 0.098(6) -0.005(3) 0.029(4) 0.007(4)
C85 0.050(4) 0.084(5) 0.098(6) -0.005(3) 0.029(4) 0.007(4)
C86 0.050(4) 0.084(5) 0.098(6) -0.005(3) 0.029(4) 0.007(4)
P1 0.0415(10) 0.0514(12) 0.0585(12) 0.0138(9) 0.0118(9) 0.0084(9)
F1 0.052(2) 0.046(2) 0.070(3) -0.0001(18) 0.0137(19) 0.0083(19)
F2 0.074(3) 0.052(3) 0.129(4) 0.014(2) 0.010(3) 0.022(2)
F3 0.0382(19) 0.056(2) 0.070(2) 0.0094(17) 0.0065(18) 0.0057(19)
F4 0.065(2) 0.100(3) 0.053(2) 0.021(2) 0.013(2) 0.031(2)
F5 0.042(2) 0.090(3) 0.104(3) 0.030(2) 0.012(2) 0.007(2)
F6 0.082(3) 0.089(3) 0.060(3) 0.022(2) 0.029(2) -0.001(2)
P2 0.0554(11) 0.0477(11) 0.0473(11) 0.0105(9) 0.0108(9) 0.0105(9)
F7 0.077(3) 0.207(6) 0.076(3) 0.053(3) 0.016(3) 0.069(3)
F8 0.049(2) 0.144(4) 0.074(3) 0.000(2) 0.010(2) 0.050(3)
F9 0.265(7) 0.043(3) 0.137(5) 0.016(4) 0.094(5) 0.029(3)
F10 0.077(3) 0.074(3) 0.063(2) 0.035(2) 0.037(2) 0.021(2)
F11 0.092(3) 0.050(2) 0.097(3) 0.004(2) 0.054(3) -0.005(2)
F12 0.057(2) 0.110(3) 0.053(2) -0.007(2) 0.018(2) 0.025(2)
C85A 0.050(4) 0.084(5) 0.098(6) -0.005(3) 0.029(4) 0.007(4)
C84A 0.050(4) 0.084(5) 0.098(6) -0.005(3) 0.029(4) 0.007(4)
C86A 0.050(4) 0.084(5) 0.098(6) -0.005(3) 0.029(4) 0.007(4)

loop_
_atom_type_symbol
_atom_type_description
_atom_type_scat_dispersion_real
_atom_type_scat_dispersion_imag
_atom_type_scat_source
C C 0.0033 0.0016 'International Tables Vol C Tables 4.2.6.8 and 6.1.1.4'
H H 0.0000 0.0000 'International Tables Vol C Tables 4.2.6.8 and 6.1.1.4'
Co Co 0.3494 0.9721 'International Tables Vol C Tables 4.2.6.8 and 6.1.1.4'
F F 0.0171 0.0103 'International Tables Vol C Tables 4.2.6.8 and 6.1.1.4'
N N 0.0061 0.0033 'International Tables Vol C Tables 4.2.6.8 and 6.1.1.4'
O O 0.0106 0.0060 'International Tables Vol C Tables 4.2.6.8 and 6.1.1.4'
P P 0.1023 0.0942 'International Tables Vol C Tables 4.2.6.8 and 6.1.1.4'

loop_
_geom_angle_atom_site_label_1
_geom_angle_atom_site_label_2
_geom_angle_atom_site_label_3
_geom_angle_site_symmetry_1
_geom_angle_site_symmetry_3
_geom_angle
_geom_angle_publ_flag
O2 Co1 O1 . . 86.57(15) ?
O2 Co1 N1 . . 176.78(17) ?
O1 Co1 N1 . . 94.46(17) ?
O2 Co1 N2 . . 93.65(17) ?
O1 Co1 N2 . . 177.44(17) ?
N1 Co1 N2 . . 85.18(19) ?
O2 Co1 N4 . . 92.36(16) ?
O1 Co1 N4 . . 89.52(16) ?
N1 Co1 N4 . . 90.70(18) ?
N2 Co1 N4 . . 93.02(18) ?
O2 Co1 N3 . . 87.78(17) ?
O1 Co1 N3 . . 87.45(17) ?
N1 Co1 N3 . . 89.22(18) ?
N2 Co1 N3 . . 90.01(18) ?
N4 Co1 N3 . . 176.96(19) ?
C1 O1 Co1 . . 126.4(3) ?
C30 O2 Co1 . . 128.8(3) ?
C19 N1 C15 . . 119.9(4) ?
C19 N1 Co1 . . 113.7(4) ?
C15 N1 Co1 . . 126.4(3) ?
C24 N2 C20 . . 119.5(5) ?
C24 N2 Co1 . . 127.6(4) ?
C20 N2 Co1 . . 112.7(4) ?
C39 N3 C43 . . 116.8(5) ?
C39 N3 Co1 . . 122.4(4) ?
C43 N3 Co1 . . 120.8(4) ?
C44 N4 C48 . . 117.0(5) ?
C44 N4 Co1 . . 123.8(4) ?
C48 N4 Co1 . . 118.9(4) ?
O1 C1 C6 . . 123.1(5) ?
O1 C1 C2 . . 117.6(5) ?
C6 C1 C2 . . 119.3(5) ?
C3 C2 C1 . . 117.0(5) ?
C3 C2 C7 . . 119.8(5) ?
C1 C2 C7 . . 123.1(5) ?
C2 C3 C4 . . 124.5(5) ?
C2 C3 H3 . . 117.8 ?
C4 C3 H3 . . 117.8 ?
C5 C4 C3 . . 116.7(5) ?
C5 C4 C11 . . 123.3(5) ?
C3 C4 C11 . . 120.0(5) ?
C4 C5 C6 . . 122.7(5) ?
C4 C5 H5 . . 118.7 ?
C6 C5 H5 . . 118.7 ?
C1 C6 C5 . . 119.3(5) ?
C1 C6 C15 . . 123.5(5) ?
C5 C6 C15 . . 117.1(5) ?
C2 C7 C10 . . 112.7(5) ?
C2 C7 C8 . . 109.2(5) ?
C10 C7 C8 . . 108.4(6) ?
C2 C7 C9 . . 111.0(5) ?
C10 C7 C9 . . 106.6(6) ?
C8 C7 C9 . . 108.9(5) ?
C7 C8 H8A . . 109.5 ?
C7 C8 H8B . . 109.5 ?
H8A C8 H8B . . 109.5 ?
C7 C8 H8C . . 109.5 ?
H8A C8 H8C . . 109.5 ?
H8B C8 H8C . . 109.5 ?
C7 C9 H9A . . 109.5 ?
C7 C9 H9B . . 109.5 ?
H9A C9 H9B . . 109.5 ?
C7 C9 H9C . . 109.5 ?
H9A C9 H9C . . 109.5 ?
H9B C9 H9C . . 109.5 ?
C7 C10 H10A . . 109.5 ?
C7 C10 H10B . . 109.5 ?
H10A C10 H10B . . 109.5 ?
C7 C10 H10C . . 109.5 ?
H10A C10 H10C . . 109.5 ?
H10B C10 H10C . . 109.5 ?
C13 C11 C12 . . 109.7(5) ?
C13 C11 C14 . . 108.1(5) ?
C12 C11 C14 . . 107.6(5) ?
C13 C11 C4 . . 109.9(5) ?
C12 C11 C4 . . 109.5(5) ?
C14 C11 C4 . . 111.9(5) ?
C11 C12 H12A . . 109.5 ?
C11 C12 H12B . . 109.5 ?
H12A C12 H12B . . 109.5 ?
C11 C12 H12C . . 109.5 ?
H12A C12 H12C . . 109.5 ?
H12B C12 H12C . . 109.5 ?
C11 C13 H13A . . 109.5 ?
C11 C13 H13B . . 109.5 ?
H13A C13 H13B . . 109.5 ?
C11 C13 H13C . . 109.5 ?
H13A C13 H13C . . 109.5 ?
H13B C13 H13C . . 109.5 ?
C11 C14 H14A . . 109.5 ?
C11 C14 H14B . . 109.5 ?
H14A C14 H14B . . 109.5 ?
C11 C14 H14C . . 109.5 ?
H14A C14 H14C . . 109.5 ?
H14B C14 H14C . . 109.5 ?
N1 C15 C16 . . 117.4(5) ?
N1 C15 C6 . . 121.2(5) ?
C16 C15 C6 . . 121.4(5) ?
C17 C16 C15 . . 121.3(5) ?
C17 C16 H16 . . 119.3 ?
C15 C16 H16 . . 119.3 ?
C16 C17 C18 . . 120.0(5) ?
C16 C17 H17 . . 120.0 ?
C18 C17 H17 . . 120.0 ?
C19 C18 C17 . . 118.0(5) ?
C19 C18 H18 . . 121.0 ?
C17 C18 H18 . . 121.0 ?
N1 C19 C18 . . 123.1(5) ?
N1 C19 C20 . . 113.8(5) ?
C18 C19 C20 . . 123.1(5) ?
N2 C20 C21 . . 122.6(5) ?
N2 C20 C19 . . 113.3(5) ?
C21 C20 C19 . . 124.0(5) ?
C20 C21 C22 . . 118.2(5) ?
C20 C21 H21 . . 120.9 ?
C22 C21 H21 . . 120.9 ?
C23 C22 C21 . . 119.2(5) ?
C23 C22 H22 . . 120.4 ?
C21 C22 H22 . . 120.4 ?
C22 C23 C24 . . 122.2(6) ?
C22 C23 H23 . . 118.9 ?
C24 C23 H23 . . 118.9 ?
N2 C24 C23 . . 118.2(5) ?
N2 C24 C25 . . 120.3(5) ?
C23 C24 C25 . . 121.4(5) ?
C30 C25 C26 . . 118.7(5) ?
C30 C25 C24 . . 124.0(5) ?
C26 C25 C24 . . 117.2(5) ?
C27 C26 C25 . . 122.4(5) ?
C27 C26 H26 . . 118.8 ?
C25 C26 H26 . . 118.8 ?
C26 C27 C28 . . 116.3(5) ?
C26 C27 C35 . . 123.7(6) ?
C28 C27 C35 . . 120.0(6) ?
C29 C28 C27 . . 125.8(6) ?
C29 C28 H28 . . 117.1 ?
C27 C28 H28 . . 117.1 ?
C28 C29 C30 . . 116.9(5) ?
C28 C29 C31 . . 121.7(5) ?
C30 C29 C31 . . 121.5(5) ?
O2 C30 C25 . . 122.8(5) ?
O2 C30 C29 . . 118.3(5) ?
C25 C30 C29 . . 118.9(5) ?
C29 C31 C33 . . 109.9(5) ?
C29 C31 C32 . . 110.9(5) ?
C33 C31 C32 . . 110.7(6) ?
C29 C31 C34 . . 112.1(5) ?
C33 C31 C34 . . 107.8(5) ?
C32 C31 C34 . . 105.3(5) ?
C31 C32 H32A . . 109.5 ?
C31 C32 H32B . . 109.5 ?
H32A C32 H32B . . 109.5 ?
C31 C32 H32C . . 109.5 ?
H32A C32 H32C . . 109.5 ?
H32B C32 H32C . . 109.5 ?
C31 C33 H33A . . 109.5 ?
C31 C33 H33B . . 109.5 ?
H33A C33 H33B . . 109.5 ?
C31 C33 H33C . . 109.5 ?
H33A C33 H33C . . 109.5 ?
H33B C33 H33C . . 109.5 ?
C31 C34 H34A . . 109.5 ?
C31 C34 H34B . . 109.5 ?
H34A C34 H34B . . 109.5 ?
C31 C34 H34C . . 109.5 ?
H34A C34 H34C . . 109.5 ?
H34B C34 H34C . . 109.5 ?
C38 C35 C36 . . 112.7(7) ?
C38 C35 C27 . . 112.2(6) ?
C36 C35 C27 . . 110.2(6) ?
C38 C35 C37 . . 107.2(6) ?
C36 C35 C37 . . 106.8(6) ?
C27 C35 C37 . . 107.4(6) ?
C35 C36 H36A . . 109.5 ?
C35 C36 H36B . . 109.5 ?
H36A C36 H36B . . 109.5 ?
C35 C36 H36C . . 109.5 ?
H36A C36 H36C . . 109.5 ?
H36B C36 H36C . . 109.5 ?
C35 C37 H37A . . 109.5 ?
C35 C37 H37B . . 109.5 ?
H37A C37 H37B . . 109.5 ?
C35 C37 H37C . . 109.5 ?
H37A C37 H37C . . 109.5 ?
H37B C37 H37C . . 109.5 ?
C35 C38 H38A . . 109.5 ?
C35 C38 H38B . . 109.5 ?
H38A C38 H38B . . 109.5 ?
C35 C38 H38C . . 109.5 ?
H38A C38 H38C . . 109.5 ?
H38B C38 H38C . . 109.5 ?
N3 C39 C40 . . 123.0(6) ?
N3 C39 H39 . . 118.5 ?
C40 C39 H39 . . 118.5 ?
C41 C40 C39 . . 120.2(6) ?
C41 C40 H40 . . 119.9 ?
C39 C40 H40 . . 119.9 ?
C42 C41 C40 . . 117.6(6) ?
C42 C41 H41 . . 121.2 ?
C40 C41 H41 . . 121.2 ?
C41 C42 C43 . . 119.5(6) ?
C41 C42 H42 . . 120.3 ?
C43 C42 H42 . . 120.3 ?
N3 C43 C42 . . 122.9(6) ?
N3 C43 H43 . . 118.6 ?
C42 C43 H43 . . 118.6 ?
N4 C44 C45 . . 123.6(5) ?
N4 C44 H44 . . 118.2 ?
C45 C44 H44 . . 118.2 ?
C46 C45 C44 . . 118.2(6) ?
C46 C45 H45 . . 120.9 ?
C44 C45 H45 . . 120.9 ?
C45 C46 C47 . . 119.4(5) ?
C45 C46 H46 . . 120.3 ?
C47 C46 H46 . . 120.3 ?
C46 C47 C48 . . 118.9(5) ?
C46 C47 H47 . . 120.5 ?
C48 C47 H47 . . 120.5 ?
N4 C48 C47 . . 122.8(5) ?
N4 C48 H48 . . 118.6 ?
C47 C48 H48 . . 118.6 ?
O3 Co2 O4 . . 85.51(16) ?
O3 Co2 N6 . . 179.24(18) ?
O4 Co2 N6 . . 94.02(18) ?
O3 Co2 N5 . . 94.59(17) ?
O4 Co2 N5 . . 176.12(17) ?
N6 Co2 N5 . . 85.84(19) ?
O3 Co2 N8 . . 90.66(17) ?
O4 Co2 N8 . . 91.50(17) ?
N6 Co2 N8 . . 89.95(19) ?
N5 Co2 N8 . . 92.37(18) ?
O3 Co2 N7 . . 88.70(18) ?
O4 Co2 N7 . . 86.89(17) ?
N6 Co2 N7 . . 90.67(19) ?
N5 Co2 N7 . . 89.23(18) ?
N8 Co2 N7 . . 178.31(19) ?
C49 O3 Co2 . . 127.8(3) ?
C78 O4 Co2 . . 126.9(3) ?
C67 N5 C63 . . 120.1(4) ?
C67 N5 Co2 . . 112.6(3) ?
C63 N5 Co2 . . 127.0(4) ?
C72 N6 C68 . . 120.3(5) ?
C72 N6 Co2 . . 127.0(4) ?
C68 N6 Co2 . . 112.7(4) ?
C02R N7 C02N . . 117.6(5) ?
C02R N7 Co2 . . 121.2(4) ?
C02N N7 Co2 . . 121.2(4) ?
C017 N8 C020 . . 117.3(5) ?
C017 N8 Co2 . . 124.1(4) ?
C020 N8 Co2 . . 118.5(4) ?
C02V C01S C020 . . 120.2(5) ?
C02V C01S H01S . . 119.9 ?
C020 C01S H01S . . 119.9 ?
C02U C02B C02R . . 117.9(6) ?
C02U C02B H02B . . 121.1 ?
C02R C02B H02B . . 121.1 ?
C017 C02L C02V . . 119.0(6) ?
C017 C02L H02L . . 120.5 ?
C02V C02L H02L . . 120.5 ?
N7 C02N C02S . . 122.7(6) ?
N7 C02N H02N . . 118.7 ?
C02S C02N H02N . . 118.7 ?
N7 C02R C02B . . 123.0(6) ?
N7 C02R H02R . . 118.5 ?
C02B C02R H02R . . 118.5 ?
C02N C02S C02U . . 118.8(6) ?
C02N C02S H02S . . 120.6 ?
C02U C02S H02S . . 120.6 ?
C02S C02U C02B . . 120.1(6) ?
C02S C02U H02U . . 119.9 ?
C02B C02U H02U . . 119.9 ?
C01S C02V C02L . . 118.1(5) ?
C01S C02V H02V . . 121.0 ?
C02L C02V H02V . . 121.0 ?
N8 C017 C02L . . 123.5(5) ?
N8 C017 H017 . . 118.3 ?
C02L C017 H017 . . 118.3 ?
N8 C020 C01S . . 121.9(5) ?
N8 C020 H020 . . 119.0 ?
C01S C020 H020 . . 119.0 ?
O3 C49 C54 . . 124.6(5) ?
O3 C49 C50 . . 117.6(5) ?
C54 C49 C50 . . 117.9(5) ?
C51 C50 C49 . . 118.7(5) ?
C51 C50 C55 . . 119.7(5) ?
C49 C50 C55 . . 121.6(5) ?
C50 C51 C52 . . 124.5(5) ?
C50 C51 H51 . . 117.8 ?
C52 C51 H51 . . 117.8 ?
C53 C52 C51 . . 116.6(5) ?
C53 C52 C59 . . 123.9(5) ?
C51 C52 C59 . . 119.4(5) ?
C52 C53 C54 . . 122.3(5) ?
C52 C53 H53 . . 118.8 ?
C54 C53 H53 . . 118.8 ?
C49 C54 C53 . . 119.3(5) ?
C49 C54 C63 . . 122.1(5) ?
C53 C54 C63 . . 118.4(5) ?
C57 C55 C50 . . 108.4(5) ?
C57 C55 C56 . . 111.0(6) ?
C50 C55 C56 . . 111.9(5) ?
C57 C55 C58 . . 107.3(6) ?
C50 C55 C58 . . 112.0(5) ?
C56 C55 C58 . . 106.2(5) ?
C55 C56 H56A . . 109.5 ?
C55 C56 H56B . . 109.5 ?
H56A C56 H56B . . 109.5 ?
C55 C56 H56C . . 109.5 ?
H56A C56 H56C . . 109.5 ?
H56B C56 H56C . . 109.5 ?
C55 C57 H57A . . 109.5 ?
C55 C57 H57B . . 109.5 ?
H57A C57 H57B . . 109.5 ?
C55 C57 H57C . . 109.5 ?
H57A C57 H57C . . 109.5 ?
H57B C57 H57C . . 109.5 ?
C55 C58 H58A . . 109.5 ?
C55 C58 H58B . . 109.5 ?
H58A C58 H58B . . 109.5 ?
C55 C58 H58C . . 109.5 ?
H58A C58 H58C . . 109.5 ?
H58B C58 H58C . . 109.5 ?
C62 C59 C52 . . 113.3(5) ?
C62 C59 C60 . . 110.4(5) ?
C52 C59 C60 . . 109.7(5) ?
C62 C59 C61 . . 107.3(5) ?
C52 C59 C61 . . 109.1(5) ?
C60 C59 C61 . . 106.8(5) ?
C59 C60 H60A . . 109.5 ?
C59 C60 H60B . . 109.5 ?
H60A C60 H60B . . 109.5 ?
C59 C60 H60C . . 109.5 ?
H60A C60 H60C . . 109.5 ?
H60B C60 H60C . . 109.5 ?
C59 C61 H61A . . 109.5 ?
C59 C61 H61B . . 109.5 ?
H61A C61 H61B . . 109.5 ?
C59 C61 H61C . . 109.5 ?
H61A C61 H61C . . 109.5 ?
H61B C61 H61C . . 109.5 ?
C59 C62 H62A . . 109.5 ?
C59 C62 H62B . . 109.5 ?
H62A C62 H62B . . 109.5 ?
C59 C62 H62C . . 109.5 ?
H62A C62 H62C . . 109.5 ?
H62B C62 H62C . . 109.5 ?
N5 C63 C64 . . 117.2(5) ?
N5 C63 C54 . . 121.7(5) ?
C64 C63 C54 . . 121.1(5) ?
C65 C64 C63 . . 121.9(5) ?
C65 C64 H64 . . 119.0 ?
C63 C64 H64 . . 119.0 ?
C64 C65 C66 . . 119.9(6) ?
C64 C65 H65 . . 120.1 ?
C66 C65 H65 . . 120.1 ?
C67 C66 C65 . . 117.1(5) ?
C67 C66 H66 . . 121.5 ?
C65 C66 H66 . . 121.5 ?
N5 C67 C66 . . 123.7(5) ?
N5 C67 C68 . . 114.0(5) ?
C66 C67 C68 . . 122.2(5) ?
C69 C68 N6 . . 122.7(5) ?
C69 C68 C67 . . 123.8(5) ?
N6 C68 C67 . . 113.4(5) ?
C68 C69 C70 . . 118.2(6) ?
C68 C69 H69 . . 120.9 ?
C70 C69 H69 . . 120.9 ?
C71 C70 C69 . . 119.5(6) ?
C71 C70 H70 . . 120.3 ?
C69 C70 H70 . . 120.3 ?
C70 C71 C72 . . 121.3(6) ?
C70 C71 H71 . . 119.4 ?
C72 C71 H71 . . 119.4 ?
N6 C72 C71 . . 117.9(5) ?
N6 C72 C73 . . 121.1(5) ?
C71 C72 C73 . . 120.9(5) ?
C78 C73 C74 . . 119.3(5) ?
C78 C73 C72 . . 122.9(5) ?
C74 C73 C72 . . 117.6(5) ?
C75 C74 C73 . . 122.4(6) ?
C75 C74 H74 . . 118.8 ?
C73 C74 H74 . . 118.8 ?
C74 C75 C76 . . 116.4(5) ?
C74 C75 C83 . . 120.5(6) ?
C76 C75 C83 . . 123.2(5) ?
C77 C76 C75 . . 124.9(6) ?
C77 C76 H76 . . 117.6 ?
C75 C76 H76 . . 117.6 ?
C76 C77 C78 . . 117.5(5) ?
C76 C77 C79 . . 121.5(5) ?
C78 C77 C79 . . 120.9(5) ?
O4 C78 C73 . . 124.3(5) ?
O4 C78 C77 . . 116.9(5) ?
C73 C78 C77 . . 118.7(5) ?
C80 C79 C77 . . 111.0(5) ?
C80 C79 C81 . . 109.8(5) ?
C77 C79 C81 . . 110.5(5) ?
C80 C79 C82 . . 107.3(5) ?
C77 C79 C82 . . 111.9(5) ?
C81 C79 C82 . . 106.2(5) ?
C79 C80 H80A . . 109.5 ?
C79 C80 H80B . . 109.5 ?
H80A C80 H80B . . 109.5 ?
C79 C80 H80C . . 109.5 ?
H80A C80 H80C . . 109.5 ?
H80B C80 H80C . . 109.5 ?
C79 C81 H81A . . 109.5 ?
C79 C81 H81B . . 109.5 ?
H81A C81 H81B . . 109.5 ?
C79 C81 H81C . . 109.5 ?
H81A C81 H81C . . 109.5 ?
H81B C81 H81C . . 109.5 ?
C79 C82 H82A . . 109.5 ?
C79 C82 H82B . . 109.5 ?
H82A C82 H82B . . 109.5 ?
C79 C82 H82C . . 109.5 ?
H82A C82 H82C . . 109.5 ?
H82B C82 H82C . . 109.5 ?
C85 C83 C86 . . 116.9(7) ?
C84A C83 C86A . . 113.1(10) ?
C84A C83 C75 . . 118.2(9) ?
C85 C83 C75 . . 113.3(6) ?
C86 C83 C75 . . 113.7(7) ?
C86A C83 C75 . . 111.9(10) ?
C84A C83 C85A . . 106.2(9) ?
C86A C83 C85A . . 103.5(9) ?
C75 C83 C85A . . 102.0(9) ?
C85 C83 C84 . . 101.9(6) ?
C86 C83 C84 . . 102.2(7) ?
C75 C83 C84 . . 106.8(6) ?
C83 C84 H84A . . 109.5 ?
C83 C84 H84B . . 109.5 ?
H84A C84 H84B . . 109.5 ?
C83 C84 H84C . . 109.5 ?
H84A C84 H84C . . 109.5 ?
H84B C84 H84C . . 109.5 ?
C83 C85 H85A . . 109.5 ?
C83 C85 H85B . . 109.5 ?
H85A C85 H85B . . 109.5 ?
C83 C85 H85C . . 109.5 ?
H85A C85 H85C . . 109.5 ?
H85B C85 H85C . . 109.5 ?
C83 C86 H86A . . 109.5 ?
C83 C86 H86B . . 109.5 ?
H86A C86 H86B . . 109.5 ?
C83 C86 H86C . . 109.5 ?
H86A C86 H86C . . 109.5 ?
H86B C86 H86C . . 109.5 ?
F2 P1 F4 . . 90.8(2) ?
F2 P1 F6 . . 89.3(2) ?
F4 P1 F6 . . 179.3(2) ?
F2 P1 F1 . . 179.3(3) ?
F4 P1 F1 . . 89.8(2) ?
F6 P1 F1 . . 90.2(2) ?
F2 P1 F5 . . 91.2(2) ?
F4 P1 F5 . . 89.9(2) ?
F6 P1 F5 . . 90.8(2) ?
F1 P1 F5 . . 89.2(2) ?
F2 P1 F3 . . 89.4(2) ?
F4 P1 F3 . . 90.2(2) ?
F6 P1 F3 . . 89.1(2) ?
F1 P1 F3 . . 90.12(19) ?
F5 P1 F3 . . 179.3(2) ?
F9 P2 F7 . . 90.7(3) ?
F9 P2 F11 . . 179.1(3) ?
F7 P2 F11 . . 90.2(3) ?
F9 P2 F8 . . 89.4(3) ?
F7 P2 F8 . . 179.5(3) ?
F11 P2 F8 . . 89.8(3) ?
F9 P2 F10 . . 91.2(2) ?
F7 P2 F10 . . 90.4(2) ?
F11 P2 F10 . . 88.7(2) ?
F8 P2 F10 . . 89.1(2) ?
F9 P2 F12 . . 89.8(3) ?
F7 P2 F12 . . 90.4(2) ?
F11 P2 F12 . . 90.3(2) ?
F8 P2 F12 . . 90.1(2) ?
F10 P2 F12 . . 178.8(2) ?
C83 C85A H85D . . 109.5 ?
C83 C85A H85E . . 109.5 ?
H85D C85A H85E . . 109.5 ?
C83 C85A H85F . . 109.5 ?
H85D C85A H85F . . 109.5 ?
H85E C85A H85F . . 109.5 ?
C83 C84A H84D . . 109.5 ?
C83 C84A H84E . . 109.5 ?
H84D C84A H84E . . 109.5 ?
C83 C84A H84F . . 109.5 ?
H84D C84A H84F . . 109.5 ?
H84E C84A H84F . . 109.5 ?
C83 C86A H86D . . 109.5 ?
C83 C86A H86E . . 109.5 ?
H86D C86A H86E . . 109.5 ?
C83 C86A H86F . . 109.5 ?
H86D C86A H86F . . 109.5 ?
H86E C86A H86F . . 109.5 ?

loop_
_geom_bond_atom_site_label_1
_geom_bond_atom_site_label_2
_geom_bond_site_symmetry_2
_geom_bond_distance
_geom_bond_publ_flag
Co1 O2 . 1.865(3) ?
Co1 O1 . 1.879(3) ?
Co1 N1 . 1.884(4) ?
Co1 N2 . 1.907(4) ?
Co1 N4 . 1.939(4) ?
Co1 N3 . 1.967(4) ?
O1 C1 . 1.339(6) ?
O2 C30 . 1.330(6) ?
N1 C19 . 1.359(6) ?
N1 C15 . 1.368(6) ?
N2 C24 . 1.358(7) ?
N2 C20 . 1.370(6) ?
N3 C39 . 1.345(7) ?
N3 C43 . 1.346(7) ?
N4 C44 . 1.333(6) ?
N4 C48 . 1.345(6) ?
C1 C6 . 1.411(7) ?
C1 C2 . 1.430(7) ?
C2 C3 . 1.396(7) ?
C2 C7 . 1.529(8) ?
C3 C4 . 1.407(7) ?
C3 H3 . 0.95 ?
C4 C5 . 1.361(7) ?
C4 C11 . 1.539(7) ?
C5 C6 . 1.418(7) ?
C5 H5 . 0.95 ?
C6 C15 . 1.454(7) ?
C7 C10 . 1.535(8) ?
C7 C8 . 1.536(9) ?
C7 C9 . 1.549(8) ?
C8 H8A . 0.98 ?
C8 H8B . 0.98 ?
C8 H8C . 0.98 ?
C9 H9A . 0.98 ?
C9 H9B . 0.98 ?
C9 H9C . 0.98 ?
C10 H10A . 0.98 ?
C10 H10B . 0.98 ?
C10 H10C . 0.98 ?
C11 C13 . 1.498(8) ?
C11 C12 . 1.532(8) ?
C11 C14 . 1.536(8) ?
C12 H12A . 0.98 ?
C12 H12B . 0.98 ?
C12 H12C . 0.98 ?
C13 H13A . 0.98 ?
C13 H13B . 0.98 ?
C13 H13C . 0.98 ?
C14 H14A . 0.98 ?
C14 H14B . 0.98 ?
C14 H14C . 0.98 ?
C15 C16 . 1.414(7) ?
C16 C17 . 1.363(7) ?
C16 H16 . 0.95 ?
C17 C18 . 1.376(8) ?
C17 H17 . 0.95 ?
C18 C19 . 1.365(7) ?
C18 H18 . 0.95 ?
C19 C20 . 1.477(7) ?
C20 C21 . 1.371(7) ?
C21 C22 . 1.385(8) ?
C21 H21 . 0.95 ?
C22 C23 . 1.354(7) ?
C22 H22 . 0.95 ?
C23 C24 . 1.401(7) ?
C23 H23 . 0.95 ?
C24 C25 . 1.469(7) ?
C25 C30 . 1.411(7) ?
C25 C26 . 1.437(7) ?
C26 C27 . 1.368(8) ?
C26 H26 . 0.95 ?
C27 C28 . 1.387(8) ?
C27 C35 . 1.542(8) ?
C28 C29 . 1.387(8) ?
C28 H28 . 0.95 ?
C29 C30 . 1.437(7) ?
C29 C31 . 1.508(8) ?
C31 C33 . 1.521(8) ?
C31 C32 . 1.527(8) ?
C31 C34 . 1.569(8) ?
C32 H32A . 0.98 ?
C32 H32B . 0.98 ?
C32 H32C . 0.98 ?
C33 H33A . 0.98 ?
C33 H33B . 0.98 ?
C33 H33C . 0.98 ?
C34 H34A . 0.98 ?
C34 H34B . 0.98 ?
C34 H34C . 0.98 ?
C35 C38 . 1.494(9) ?
C35 C36 . 1.506(9) ?
C35 C37 . 1.602(10) ?
C36 H36A . 0.98 ?
C36 H36B . 0.98 ?
C36 H36C . 0.98 ?
C37 H37A . 0.98 ?
C37 H37B . 0.98 ?
C37 H37C . 0.98 ?
C38 H38A . 0.98 ?
C38 H38B . 0.98 ?
C38 H38C . 0.98 ?
C39 C40 . 1.383(8) ?
C39 H39 . 0.95 ?
C40 C41 . 1.379(8) ?
C40 H40 . 0.95 ?
C41 C42 . 1.378(8) ?
C41 H41 . 0.95 ?
C42 C43 . 1.400(8) ?
C42 H42 . 0.95 ?
C43 H43 . 0.95 ?
C44 C45 . 1.382(7) ?
C44 H44 . 0.95 ?
C45 C46 . 1.369(8) ?
C45 H45 . 0.95 ?
C46 C47 . 1.373(7) ?
C46 H46 . 0.95 ?
C47 C48 . 1.377(7) ?
C47 H47 . 0.95 ?
C48 H48 . 0.95 ?
Co2 O3 . 1.862(4) ?
Co2 O4 . 1.863(3) ?
Co2 N6 . 1.889(4) ?
Co2 N5 . 1.897(4) ?
Co2 N8 . 1.950(4) ?
Co2 N7 . 1.974(4) ?
O3 C49 . 1.325(6) ?
O4 C78 . 1.337(6) ?
N5 C67 . 1.354(6) ?
N5 C63 . 1.356(6) ?
N6 C72 . 1.360(7) ?
N6 C68 . 1.372(7) ?
N7 C02R . 1.345(7) ?
N7 C02N . 1.349(7) ?
N8 C017 . 1.337(6) ?
N8 C020 . 1.351(6) ?
C01S C02V . 1.369(7) ?
C01S C020 . 1.380(7) ?
C01S H01S . 0.95 ?
C02B C02U . 1.378(8) ?
C02B C02R . 1.380(8) ?
C02B H02B . 0.95 ?
C02L C017 . 1.373(8) ?
C02L C02V . 1.382(8) ?
C02L H02L . 0.95 ?
C02N C02S . 1.370(8) ?
C02N H02N . 0.95 ?
C02R H02R . 0.95 ?
C02S C02U . 1.370(8) ?
C02S H02S . 0.95 ?
C02U H02U . 0.95 ?
C02V H02V . 0.95 ?
C017 H017 . 0.95 ?
C020 H020 . 0.95 ?
C49 C54 . 1.414(7) ?
C49 C50 . 1.438(7) ?
C50 C51 . 1.370(7) ?
C50 C55 . 1.538(7) ?
C51 C52 . 1.398(7) ?
C51 H51 . 0.95 ?
C52 C53 . 1.371(7) ?
C52 C59 . 1.528(8) ?
C53 C54 . 1.426(7) ?
C53 H53 . 0.95 ?
C54 C63 . 1.472(7) ?
C55 C57 . 1.532(9) ?
C55 C56 . 1.541(8) ?
C55 C58 . 1.541(8) ?
C56 H56A . 0.98 ?
C56 H56B . 0.98 ?
C56 H56C . 0.98 ?
C57 H57A . 0.98 ?
C57 H57B . 0.98 ?
C57 H57C . 0.98 ?
C58 H58A . 0.98 ?
C58 H58B . 0.98 ?
C58 H58C . 0.98 ?
C59 C62 . 1.514(8) ?
C59 C60 . 1.535(8) ?
C59 C61 . 1.559(8) ?
C60 H60A . 0.98 ?
C60 H60B . 0.98 ?
C60 H60C . 0.98 ?
C61 H61A . 0.98 ?
C61 H61B . 0.98 ?
C61 H61C . 0.98 ?
C62 H62A . 0.98 ?
C62 H62B . 0.98 ?
C62 H62C . 0.98 ?
C63 C64 . 1.412(7) ?
C64 C65 . 1.359(7) ?
C64 H64 . 0.95 ?
C65 C66 . 1.380(7) ?
C65 H65 . 0.95 ?
C66 C67 . 1.370(7) ?
C66 H66 . 0.95 ?
C67 C68 . 1.482(7) ?
C68 C69 . 1.357(7) ?
C69 C70 . 1.386(8) ?
C69 H69 . 0.95 ?
C70 C71 . 1.383(8) ?
C70 H70 . 0.95 ?
C71 C72 . 1.400(8) ?
C71 H71 . 0.95 ?
C72 C73 . 1.468(7) ?
C73 C78 . 1.395(7) ?
C73 C74 . 1.422(7) ?
C74 C75 . 1.367(8) ?
C74 H74 . 0.95 ?
C75 C76 . 1.402(8) ?
C75 C83 . 1.537(8) ?
C76 C77 . 1.368(8) ?
C76 H76 . 0.95 ?
C77 C78 . 1.446(7) ?
C77 C79 . 1.534(8) ?
C79 C80 . 1.532(8) ?
C79 C81 . 1.546(8) ?
C79 C82 . 1.552(8) ?
C80 H80A . 0.98 ?
C80 H80B . 0.98 ?
C80 H80C . 0.98 ?
C81 H81A . 0.98 ?
C81 H81B . 0.98 ?
C81 H81C . 0.98 ?
C82 H82A . 0.98 ?
C82 H82B . 0.98 ?
C82 H82C . 0.98 ?
C83 C84A . 1.466(12) ?
C83 C85 . 1.478(9) ?
C83 C86 . 1.483(9) ?
C83 C86A . 1.520(12) ?
C83 C85A . 1.576(12) ?
C83 C84 . 1.641(10) ?
C84 H84A . 0.98 ?
C84 H84B . 0.98 ?
C84 H84C . 0.98 ?
C85 H85A . 0.98 ?
C85 H85B . 0.98 ?
C85 H85C . 0.98 ?
C86 H86A . 0.98 ?
C86 H86B . 0.98 ?
C86 H86C . 0.98 ?
P1 F2 . 1.586(4) ?
P1 F4 . 1.587(4) ?
P1 F6 . 1.591(4) ?
P1 F1 . 1.592(4) ?
P1 F5 . 1.593(4) ?
P1 F3 . 1.593(3) ?
P2 F9 . 1.561(4) ?
P2 F7 . 1.565(4) ?
P2 F11 . 1.578(4) ?
P2 F8 . 1.581(4) ?
P2 F10 . 1.593(4) ?
P2 F12 . 1.605(4) ?
C85A H85D . 0.98 ?
C85A H85E . 0.98 ?
C85A H85F . 0.98 ?
C84A H84D . 0.98 ?
C84A H84E . 0.98 ?
C84A H84F . 0.98 ?
C86A H86D . 0.98 ?
C86A H86E . 0.98 ?
C86A H86F . 0.98 ?

loop_
_geom_torsion_atom_site_label_1
_geom_torsion_atom_site_label_2
_geom_torsion_atom_site_label_3
_geom_torsion_atom_site_label_4
_geom_torsion_site_symmetry_1
_geom_torsion_site_symmetry_2
_geom_torsion_site_symmetry_3
_geom_torsion_site_symmetry_4
_geom_torsion
_geom_torsion_publ_flag
O2 Co1 O1 C1 . . . . -163.1(4) ?
N1 Co1 O1 C1 . . . . 19.9(4) ?
N4 Co1 O1 C1 . . . . -70.7(4) ?
N3 Co1 O1 C1 . . . . 109.0(4) ?
O1 Co1 O2 C30 . . . . 169.8(4) ?
N2 Co1 O2 C30 . . . . -12.7(4) ?
N4 Co1 O2 C30 . . . . 80.5(4) ?
N3 Co1 O2 C30 . . . . -102.6(4) ?
O1 Co1 N1 C19 . . . . 167.1(4) ?
N2 Co1 N1 C19 . . . . -10.3(4) ?
N4 Co1 N1 C19 . . . . -103.3(4) ?
N3 Co1 N1 C19 . . . . 79.7(4) ?
O1 Co1 N1 C15 . . . . -9.6(4) ?
N2 Co1 N1 C15 . . . . 172.9(4) ?
N4 Co1 N1 C15 . . . . 80.0(4) ?
N3 Co1 N1 C15 . . . . -97.0(4) ?
Co1 O1 C1 C6 . . . . -12.7(7) ?
Co1 O1 C1 C2 . . . . 168.8(4) ?
O1 C1 C2 C3 . . . . -174.0(5) ?
C6 C1 C2 C3 . . . . 7.4(8) ?
O1 C1 C2 C7 . . . . 7.1(9) ?
C6 C1 C2 C7 . . . . -171.5(5) ?
C1 C2 C3 C4 . . . . -1.7(9) ?
C7 C2 C3 C4 . . . . 177.3(6) ?
C2 C3 C4 C5 . . . . -3.1(9) ?
C2 C3 C4 C11 . . . . 177.9(6) ?
C3 C4 C5 C6 . . . . 2.2(8) ?
C11 C4 C5 C6 . . . . -178.8(5) ?
O1 C1 C6 C5 . . . . 173.1(5) ?
C2 C1 C6 C5 . . . . -8.4(8) ?
O1 C1 C6 C15 . . . . -10.8(8) ?
C2 C1 C6 C15 . . . . 167.7(5) ?
C4 C5 C6 C1 . . . . 3.5(8) ?
C4 C5 C6 C15 . . . . -172.9(5) ?
C3 C2 C7 C10 . . . . -9.4(9) ?
C1 C2 C7 C10 . . . . 169.5(7) ?
C3 C2 C7 C8 . . . . 111.0(7) ?
C1 C2 C7 C8 . . . . -70.1(8) ?
C3 C2 C7 C9 . . . . -128.9(6) ?
C1 C2 C7 C9 . . . . 50.0(8) ?
C5 C4 C11 C13 . . . . 121.9(6) ?
C3 C4 C11 C13 . . . . -59.2(7) ?
C5 C4 C11 C12 . . . . -117.5(6) ?
C3 C4 C11 C12 . . . . 61.4(7) ?
C5 C4 C11 C14 . . . . 1.7(8) ?
C3 C4 C11 C14 . . . . -179.4(5) ?
C19 N1 C15 C16 . . . . -5.4(7) ?
Co1 N1 C15 C16 . . . . 171.1(4) ?
C19 N1 C15 C6 . . . . 175.9(5) ?
Co1 N1 C15 C6 . . . . -7.5(7) ?
C1 C6 C15 N1 . . . . 21.1(8) ?
C5 C6 C15 N1 . . . . -162.7(5) ?
C1 C6 C15 C16 . . . . -157.4(5) ?
C5 C6 C15 C16 . . . . 18.7(8) ?
N1 C15 C16 C17 . . . . 4.6(8) ?
C6 C15 C16 C17 . . . . -176.8(5) ?
C15 C16 C17 C18 . . . . -0.8(9) ?
C16 C17 C18 C19 . . . . -2.1(8) ?
C15 N1 C19 C18 . . . . 2.7(8) ?
Co1 N1 C19 C18 . . . . -174.2(4) ?
C15 N1 C19 C20 . . . . -175.0(5) ?
Co1 N1 C19 C20 . . . . 8.0(6) ?
C17 C18 C19 N1 . . . . 1.2(8) ?
C17 C18 C19 C20 . . . . 178.7(5) ?
C24 N2 C20 C21 . . . . -0.4(8) ?
Co1 N2 C20 C21 . . . . 174.4(4) ?
C24 N2 C20 C19 . . . . 176.5(4) ?
Co1 N2 C20 C19 . . . . -8.7(5) ?
N1 C19 C20 N2 . . . . 0.5(7) ?
C18 C19 C20 N2 . . . . -177.2(5) ?
N1 C19 C20 C21 . . . . 177.4(5) ?
C18 C19 C20 C21 . . . . -0.3(9) ?
N2 C20 C21 C22 . . . . -1.6(8) ?
C19 C20 C21 C22 . . . . -178.1(5) ?
C20 C21 C22 C23 . . . . 2.2(9) ?
C21 C22 C23 C24 . . . . -1.0(9) ?
C20 N2 C24 C23 . . . . 1.7(7) ?
Co1 N2 C24 C23 . . . . -172.3(4) ?
C20 N2 C24 C25 . . . . 178.4(5) ?
Co1 N2 C24 C25 . . . . 4.5(7) ?
C22 C23 C24 N2 . . . . -1.0(8) ?
C22 C23 C24 C25 . . . . -177.7(5) ?
N2 C24 C25 C30 . . . . -17.3(8) ?
C23 C24 C25 C30 . . . . 159.3(5) ?
N2 C24 C25 C26 . . . . 166.2(5) ?
C23 C24 C25 C26 . . . . -17.1(8) ?
C30 C25 C26 C27 . . . . -5.7(8) ?
C24 C25 C26 C27 . . . . 170.9(5) ?
C25 C26 C27 C28 . . . . -1.8(8) ?
C25 C26 C27 C35 . . . . 178.0(6) ?
C26 C27 C28 C29 . . . . 3.6(9) ?
C35 C27 C28 C29 . . . . -176.3(6) ?
C27 C28 C29 C30 . . . . 2.2(9) ?
C27 C28 C29 C31 . . . . -177.4(6) ?
Co1 O2 C30 C25 . . . . 4.5(7) ?
Co1 O2 C30 C29 . . . . -177.6(3) ?
C26 C25 C30 O2 . . . . -170.5(5) ?
C24 C25 C30 O2 . . . . 13.1(8) ?
C26 C25 C30 C29 . . . . 11.6(8) ?
C24 C25 C30 C29 . . . . -164.8(5) ?
C28 C29 C30 O2 . . . . 172.1(5) ?
C31 C29 C30 O2 . . . . -8.2(8) ?
C28 C29 C30 C25 . . . . -9.9(8) ?
C31 C29 C30 C25 . . . . 169.7(5) ?
C28 C29 C31 C33 . . . . -108.4(7) ?
C30 C29 C31 C33 . . . . 72.0(7) ?
C28 C29 C31 C32 . . . . 128.8(6) ?
C30 C29 C31 C32 . . . . -50.8(7) ?
C28 C29 C31 C34 . . . . 11.5(8) ?
C30 C29 C31 C34 . . . . -168.1(6) ?
C26 C27 C35 C38 . . . . 1.5(10) ?
C28 C27 C35 C38 . . . . -178.6(6) ?
C26 C27 C35 C36 . . . . -125.0(7) ?
C28 C27 C35 C36 . . . . 54.9(9) ?
C26 C27 C35 C37 . . . . 119.1(7) ?
C28 C27 C35 C37 . . . . -61.0(8) ?
C43 N3 C39 C40 . . . . -2.2(8) ?
Co1 N3 C39 C40 . . . . 179.6(4) ?
N3 C39 C40 C41 . . . . 0.6(9) ?
C39 C40 C41 C42 . . . . 0.1(9) ?
C40 C41 C42 C43 . . . . 0.7(9) ?
C39 N3 C43 C42 . . . . 3.1(8) ?
Co1 N3 C43 C42 . . . . -178.7(4) ?
C41 C42 C43 N3 . . . . -2.5(9) ?
C48 N4 C44 C45 . . . . 3.0(8) ?
Co1 N4 C44 C45 . . . . -170.2(4) ?
N4 C44 C45 C46 . . . . -1.9(9) ?
C44 C45 C46 C47 . . . . 0.0(9) ?
C45 C46 C47 C48 . . . . 0.6(9) ?
C44 N4 C48 C47 . . . . -2.4(8) ?
Co1 N4 C48 C47 . . . . 171.2(4) ?
C46 C47 C48 N4 . . . . 0.7(9) ?
O4 Co2 O3 C49 . . . . -176.1(4) ?
N5 Co2 O3 C49 . . . . 7.8(4) ?
N8 Co2 O3 C49 . . . . -84.6(4) ?
N7 Co2 O3 C49 . . . . 96.9(4) ?
O3 Co2 O4 C78 . . . . 163.4(4) ?
N6 Co2 O4 C78 . . . . -17.2(4) ?
N8 Co2 O4 C78 . . . . 72.8(4) ?
N7 Co2 O4 C78 . . . . -107.7(4) ?
O3 Co2 N5 C67 . . . . 168.1(3) ?
N6 Co2 N5 C67 . . . . -11.2(4) ?
N8 Co2 N5 C67 . . . . -101.0(4) ?
N7 Co2 N5 C67 . . . . 79.5(4) ?
O3 Co2 N5 C63 . . . . -5.4(4) ?
N6 Co2 N5 C63 . . . . 175.2(4) ?
N8 Co2 N5 C63 . . . . 85.5(4) ?
N7 Co2 N5 C63 . . . . -94.0(4) ?
O4 Co2 N6 C72 . . . . 13.7(5) ?
N5 Co2 N6 C72 . . . . -170.2(5) ?
N8 Co2 N6 C72 . . . . -77.8(5) ?
N7 Co2 N6 C72 . . . . 100.6(5) ?
O4 Co2 N6 C68 . . . . -166.7(4) ?
N5 Co2 N6 C68 . . . . 9.4(4) ?
N8 Co2 N6 C68 . . . . 101.8(4) ?
N7 Co2 N6 C68 . . . . -79.7(4) ?
C02R N7 C02N C02S . . . . -0.2(9) ?
Co2 N7 C02N C02S . . . . 176.7(5) ?
C02N N7 C02R C02B . . . . 1.1(9) ?
Co2 N7 C02R C02B . . . . -175.8(5) ?
C02U C02B C02R N7 . . . . -0.9(10) ?
N7 C02N C02S C02U . . . . -0.8(10) ?
C02N C02S C02U C02B . . . . 1.0(11) ?
C02R C02B C02U C02S . . . . -0.2(11) ?
C020 C01S C02V C02L . . . . 0.1(9) ?
C017 C02L C02V C01S . . . . 0.9(9) ?
C020 N8 C017 C02L . . . . -0.2(8) ?
Co2 N8 C017 C02L . . . . 178.0(4) ?
C02V C02L C017 N8 . . . . -0.9(9) ?
C017 N8 C020 C01S . . . . 1.3(8) ?
Co2 N8 C020 C01S . . . . -177.0(4) ?
C02V C01S C020 N8 . . . . -1.2(9) ?
Co2 O3 C49 C54 . . . . 0.8(7) ?
Co2 O3 C49 C50 . . . . -179.1(3) ?
O3 C49 C50 C51 . . . . -171.7(5) ?
C54 C49 C50 C51 . . . . 8.3(7) ?
O3 C49 C50 C55 . . . . 5.1(8) ?
C54 C49 C50 C55 . . . . -174.9(5) ?
C49 C50 C51 C52 . . . . -1.2(8) ?
C55 C50 C51 C52 . . . . -178.0(5) ?
C50 C51 C52 C53 . . . . -4.6(8) ?
C50 C51 C52 C59 . . . . 175.6(5) ?
C51 C52 C53 C54 . . . . 3.2(8) ?
C59 C52 C53 C54 . . . . -177.0(5) ?
O3 C49 C54 C53 . . . . 170.4(5) ?
C50 C49 C54 C53 . . . . -9.6(7) ?
O3 C49 C54 C63 . . . . -14.6(8) ?
C50 C49 C54 C63 . . . . 165.4(5) ?
C52 C53 C54 C49 . . . . 3.9(8) ?
C52 C53 C54 C63 . . . . -171.3(5) ?
C51 C50 C55 C57 . . . . 102.4(6) ?
C49 C50 C55 C57 . . . . -74.4(7) ?
C51 C50 C55 C56 . . . . -135.0(6) ?
C49 C50 C55 C56 . . . . 48.3(7) ?
C51 C50 C55 C58 . . . . -15.8(8) ?
C49 C50 C55 C58 . . . . 167.4(6) ?
C53 C52 C59 C62 . . . . 1.3(8) ?
C51 C52 C59 C62 . . . . -178.9(5) ?
C53 C52 C59 C60 . . . . 125.2(6) ?
C51 C52 C59 C60 . . . . -55.0(7) ?
C53 C52 C59 C61 . . . . -118.1(6) ?
C51 C52 C59 C61 . . . . 61.6(7) ?
C67 N5 C63 C64 . . . . -0.4(7) ?
Co2 N5 C63 C64 . . . . 172.7(4) ?
C67 N5 C63 C54 . . . . -178.2(5) ?
Co2 N5 C63 C54 . . . . -5.1(7) ?
C49 C54 C63 N5 . . . . 16.5(8) ?
C53 C54 C63 N5 . . . . -168.4(5) ?
C49 C54 C63 C64 . . . . -161.2(5) ?
C53 C54 C63 C64 . . . . 13.8(7) ?
N5 C63 C64 C65 . . . . -1.4(8) ?
C54 C63 C64 C65 . . . . 176.4(5) ?
C63 C64 C65 C66 . . . . 2.5(9) ?
C64 C65 C66 C67 . . . . -1.7(8) ?
C63 N5 C67 C66 . . . . 1.1(8) ?
Co2 N5 C67 C66 . . . . -172.9(4) ?
C63 N5 C67 C68 . . . . -175.4(5) ?
Co2 N5 C67 C68 . . . . 10.6(6) ?
C65 C66 C67 N5 . . . . -0.1(8) ?
C65 C66 C67 C68 . . . . 176.2(5) ?
C72 N6 C68 C69 . . . . -2.2(8) ?
Co2 N6 C68 C69 . . . . 178.1(5) ?
C72 N6 C68 C67 . . . . 173.7(5) ?
Co2 N6 C68 C67 . . . . -6.0(6) ?
N5 C67 C68 C69 . . . . 172.8(5) ?
C66 C67 C68 C69 . . . . -3.8(9) ?
N5 C67 C68 N6 . . . . -3.1(7) ?
C66 C67 C68 N6 . . . . -179.7(5) ?
N6 C68 C69 C70 . . . . 0.7(9) ?
C67 C68 C69 C70 . . . . -174.8(6) ?
C68 C69 C70 C71 . . . . -0.5(10) ?
C69 C70 C71 C72 . . . . 1.7(10) ?
C68 N6 C72 C71 . . . . 3.3(8) ?
Co2 N6 C72 C71 . . . . -177.1(4) ?
C68 N6 C72 C73 . . . . 179.8(5) ?
Co2 N6 C72 C73 . . . . -0.6(7) ?
C70 C71 C72 N6 . . . . -3.1(9) ?
C70 C71 C72 C73 . . . . -179.6(6) ?
N6 C72 C73 C78 . . . . -15.5(8) ?
C71 C72 C73 C78 . . . . 160.9(5) ?
N6 C72 C73 C74 . . . . 168.6(5) ?
C71 C72 C73 C74 . . . . -15.0(8) ?
C78 C73 C74 C75 . . . . -5.3(9) ?
C72 C73 C74 C75 . . . . 170.8(6) ?
C73 C74 C75 C76 . . . . -2.0(9) ?
C73 C74 C75 C83 . . . . -179.9(5) ?
C74 C75 C76 C77 . . . . 4.4(9) ?
C83 C75 C76 C77 . . . . -177.8(6) ?
C75 C76 C77 C78 . . . . 0.5(9) ?
C75 C76 C77 C79 . . . . -177.5(6) ?
Co2 O4 C78 C73 . . . . 7.3(7) ?
Co2 O4 C78 C77 . . . . -174.7(3) ?
C74 C73 C78 O4 . . . . -171.8(5) ?
C72 C73 C78 O4 . . . . 12.3(9) ?
C74 C73 C78 C77 . . . . 10.1(8) ?
C72 C73 C78 C77 . . . . -165.8(5) ?
C76 C77 C78 O4 . . . . 174.0(5) ?
C79 C77 C78 O4 . . . . -8.0(8) ?
C76 C77 C78 C73 . . . . -7.9(8) ?
C79 C77 C78 C73 . . . . 170.2(5) ?
C76 C77 C79 C80 . . . . 123.0(6) ?
C78 C77 C79 C80 . . . . -55.0(7) ?
C76 C77 C79 C81 . . . . -114.9(6) ?
C78 C77 C79 C81 . . . . 67.1(7) ?
C76 C77 C79 C82 . . . . 3.2(8) ?
C78 C77 C79 C82 . . . . -174.7(5) ?
C74 C75 C83 C84A . . . . 1.3(13) ?
C76 C75 C83 C84A . . . . -176.5(11) ?
C74 C75 C83 C85 . . . . 59.1(9) ?
C76 C75 C83 C85 . . . . -118.7(8) ?
C74 C75 C83 C86 . . . . -164.3(7) ?
C76 C75 C83 C86 . . . . 17.9(10) ?
C74 C75 C83 C86A . . . . -132.8(10) ?
C76 C75 C83 C86A . . . . 49.4(11) ?
C74 C75 C83 C85A . . . . 117.2(9) ?
C76 C75 C83 C85A . . . . -60.6(10) ?
C74 C75 C83 C84 . . . . -52.3(8) ?
C76 C75 C83 C84 . . . . 129.9(7) ?
